data_2106949
loop_
_publ_author_name
'Fischer, J.'
'Weiss, R.'

_publ_section_title
;
 Stereochimies du zirconium et du cuivre dans les fluorozirconates de
 cuivre hydrates. II. Etude de l'ion complexe binucleaire ((Zr F6)2)(4-)
 dans K2 Cu (Zr F6)2 (H2 O)6
;
_journal_name_full 'Acta Crystallographica B (24,1968-38,1982)'
_journal_page_first 1958
_journal_page_last 1962
_journal_volume 29
_journal_year 1973
_chemical_formula_sum 'Cu F12 H12 K2 O6 Zr2'
_chemical_name_systematic 'K2 Cu (Zr F6)2 (H2 O)6'
_space_group_IT_number 14
_symmetry_space_group_name_Hall '-P 2ybc'
_symmetry_space_group_name_H-M 'P 1 21/c 1'
_cell_angle_alpha 90
_cell_angle_beta 114.2
_cell_angle_gamma 90
_cell_formula_units_Z 2
_cell_length_a 6.631
_cell_length_b 9.981
_cell_length_c 12.921
_cell_volume 780.012
_citation_journal_id_ASTM ACBCAR
_cod_data_source_file Fischer_ACBCAR_1973_1141.cif
_cod_data_source_block H12Cu1F12K2O6Zr2
_cod_original_cell_volume 780.0119
_cod_original_formula_sum 'H12 Cu1 F12 K2 O6 Zr2'
_cod_database_code 2106949
_cod_depositor_comments
;
 Marking attached hydrogen atoms.

 Antanas Vaitkus,
 2017-08-02
;

loop_
_symmetry_equiv_pos_as_xyz
x,y,z
-x,y+1/2,-z+1/2
-x,-y,-z
x,-y-1/2,z-1/2

loop_
_atom_site_label
_atom_site_type_symbol
_atom_site_fract_x
_atom_site_fract_y
_atom_site_fract_z
_atom_site_occupancy
_atom_site_U_iso_or_equiv
_atom_site_attached_hydrogens
K1 K+1 0.3783 0.218 0.4132 1 0.0 0
Zr1 Zr+4 0.1915 0.4865 0.1482 1 0.0 0
Cu1 Cu+2 0 0 0 1 0.0 0
F1 F-1 0.0653 0.0343 0.315 1 0.0 0
F2 F-1 0.3744 0.4722 0.321 1 0.0 0
F3 F-1 0.4248 0.4363 0.0985 1 0.0 0
F4 F-1 -0.027 0.3846 -0.004 1 0.0 0
F5 F-1 0.6599 0.168 0.3081 1 0.0 0
F6 F-1 0.1608 0.2904 0.1891 1 0.0 0
O1 O-2 0.2665 0.1111 0.0714 1 0.0 2
O2 O-2 0.9157 0.3883 0.3575 1 0.0 2
O3 O-2 0.788 0.1423 0.0579 1 0.0 2
